data_1550016
loop_
_publ_author_name
'Kanzaki, M.'

_publ_section_title
;
 Temperature-induced phase transition of AlPO4-moganite studies by in-situ
 Raman spectroscopy : alpha phase model optimized by DFT
;
_journal_name_full 'Journal of Mineralogical and Petrological Sciences'
_journal_page_first 126
_journal_page_last 134
_journal_volume 113
_journal_year 2018
_chemical_formula_sum 'Al O4 P'
_chemical_name_common 'AlPO4 moganite alpha phase'
_chemical_name_mineral 'AlPO4 moganite alpha phase'
_space_group_IT_number 13
_space_group_name_Hall '-P 2ya'
_space_group_name_H-M_alt 'P 1 2/a 1'
_symmetry_space_group_name_Hall '-P 2ya'
_symmetry_space_group_name_H-M 'P 1 2/a 1'
_cell_angle_alpha 90
_cell_angle_beta 90.33000
_cell_angle_gamma 90
_cell_formula_units_Z 6
_cell_length_a 8.78020
_cell_length_b 4.90870
_cell_length_c 10.91910
_cell_volume 470.599
_diffrn_ambient_temperature 0
_cod_data_source_file AlPO4-moganite-alpha-DFT.cif
_cod_data_source_block AlPO4-moganite-alpha-DFT
_cod_depositor_comments
;Since I can not upload other data which is similar, but not identical.

 Journal name was wrong, and corrected.
;
_cod_original_formula_sum 'Al P O4'
_cod_database_code 1550016

loop_
_space_group_symop_operation_xyz
'x, y, z'
'-x, -y, -z'
'-x+1/2, y, -z'
'x+1/2, -y, z'

loop_
_atom_site_label
_atom_site_occupancy
_atom_site_fract_x
_atom_site_fract_y
_atom_site_fract_z
_atom_site_adp_type
_atom_site_B_iso_or_equiv
_atom_site_type_symbol
P1 1.0 0.250000 0.963700 0.000000 Biso 1.000000 P
P2 1.0 0.015100 0.244400 0.667100 Biso 1.000000 P
Al1 1.0 0.250000 0.536200 0.500000 Biso 1.000000 Al
Al2 1.0 0.015200 0.250500 0.165900 Biso 1.000000 Al
O1 1.0 0.030100 0.946100 0.706000 Biso 1.000000 O
O2 1.0 0.973700 0.415200 0.780400 Biso 1.000000 O
O3 1.0 0.187100 0.146100 0.102100 Biso 1.000000 O
O4 1.0 0.168000 0.336200 0.614200 Biso 1.000000 O
O5 1.0 0.874900 0.220500 0.052900 Biso 1.000000 O
O6 1.0 0.889800 0.265100 0.569300 Biso 1.000000 O
